data_7107650
loop_
_publ_author_name
'Benjamin R. M. Lake'
'Emma K. Bullough'
'Thomas J. Williams'
'Adrian C. Whitwood'
'Marc A. Little'
'Charlotte E. Willans'

_publ_section_title
;
 Simple and versatile selective synthesis of neutral and cationic
 copper(I) N-heterocyclic carbene complexes using an electrochemical
 procedure
;
_journal_name_full Chem.Commun.
_journal_page_first 4887
_journal_paper_doi 10.1039/c2cc30862b
_journal_volume 48
_journal_year 2012
_chemical_formula_moiety 'C22 H24 Br2 Cu2 N4'
_chemical_formula_sum 'C22 H24 Br2 Cu2 N4'
_chemical_formula_weight 631.35
_chemical_name_systematic
;
?
;
_space_group_IT_number 14
_symmetry_cell_setting monoclinic
_symmetry_space_group_name_Hall '-P 2yn'
_symmetry_space_group_name_H-M 'P 1 21/n 1'
_atom_sites_solution_hydrogens geom
_atom_sites_solution_primary direct
_atom_sites_solution_secondary difmap
_audit_creation_method SHELXL-97
_cell_angle_alpha 90.00
_cell_angle_beta 95.924(4)
_cell_angle_gamma 90.00
_cell_formula_units_Z 2
_cell_length_a 9.8647(9)
_cell_length_b 7.3597(7)
_cell_length_c 16.2732(16)
_cell_measurement_reflns_used 8089
_cell_measurement_temperature 150(2)
_cell_measurement_theta_max 30.331
_cell_measurement_theta_min 2.5165
_cell_volume 1175.15(19)
_computing_cell_refinement
;
APEX 2 software, Bruker Nonius 2004
;
_computing_data_collection
;
APEX 2 software, Bruker Nonius 2004
;
_computing_data_reduction
;
SAINT - Bruker Integration program embedded in
APEX 2 software, Bruker Nonius 2004
;
_computing_molecular_graphics 'ORTEP-III Version 1.08 (Farrugia, 2005)'
_computing_publication_material
;
enCIFer: A program for viewing, editing and visualising CIFs.
F. H. Allen, O. Johnson, G. P. Shields, B. R. Smith, M. Towler,
J. Applied Cryst., 37, 331-334, 2004
;
_computing_structure_refinement
;
SHELXS-97 (Sheldrick, G. M. Acta Cryst. (2008). A64, 112)
XSeed (L.J.Barbour, J.Supramol. Chem., 2003, 1, 189.)
;
_computing_structure_solution
;
SHELXS-97 (Sheldrick, G. M. Acta Cryst. (2008). A64, 112)
XSeed (L.J.Barbour, J.Supramol. Chem., 2003, 1, 189.)
;
_diffrn_ambient_temperature 150(2)
_diffrn_detector_area_resol_mean
;
120 microns
;
_diffrn_measured_fraction_theta_full 0.993
_diffrn_measured_fraction_theta_max 0.993
_diffrn_measurement_device_type 'ApexII camera'
_diffrn_measurement_method 'rotation images'
_diffrn_radiation_monochromator
;
Mach3 kappa-type 4-circle goniostat.
;
_diffrn_radiation_source
;
Bruker Nonius FR591 rotating anode generator
;
_diffrn_radiation_type MoK\a
_diffrn_radiation_wavelength 0.71073
_diffrn_reflns_av_R_equivalents 0.0395
_diffrn_reflns_av_sigmaI/netI 0.0254
_diffrn_reflns_limit_h_max 14
_diffrn_reflns_limit_h_min -14
_diffrn_reflns_limit_k_max 10
_diffrn_reflns_limit_k_min -9
_diffrn_reflns_limit_l_max 23
_diffrn_reflns_limit_l_min -23
_diffrn_reflns_number 20429
_diffrn_reflns_theta_full 30.34
_diffrn_reflns_theta_max 30.34
_diffrn_reflns_theta_min 2.31
_diffrn_standards_decay_% 0
_diffrn_standards_interval_count 0
_diffrn_standards_interval_time 0
_diffrn_standards_number 0
_exptl_absorpt_coefficient_mu 5.226
_exptl_absorpt_correction_T_max 0.876
_exptl_absorpt_correction_T_min 0.648
_exptl_absorpt_correction_type multi-scan
_exptl_absorpt_process_details
;
See Sheldrick, G. M. (2002). SADABS.
University of Gottingen, Germany.
;
_exptl_crystal_colour colourless
_exptl_crystal_density_diffrn 1.784
_exptl_crystal_density_method 'not measured'
_exptl_crystal_description fragment
_exptl_crystal_F_000 624.33
_exptl_crystal_size_max 0.56
_exptl_crystal_size_mid 0.14
_exptl_crystal_size_min 0.05
_refine_diff_density_max 1.612
_refine_diff_density_min -2.697
_refine_diff_density_rms 0.206
_refine_ls_extinction_method none
_refine_ls_goodness_of_fit_ref 1.124
_refine_ls_hydrogen_treatment constr
_refine_ls_matrix_type full
_refine_ls_number_parameters 137
_refine_ls_number_reflns 3513
_refine_ls_number_restraints 0
_refine_ls_restrained_S_all 1.124
_refine_ls_R_factor_all 0.0783
_refine_ls_R_factor_gt 0.0688
_refine_ls_shift/su_max 0.000
_refine_ls_shift/su_mean 0.000
_refine_ls_structure_factor_coef Fsqd
_refine_ls_weighting_details 'calc w=1/[\s^2^(Fo^2^)+(0.1066P)^2^+9.3947P] where P=(Fo^2^+2Fc^2^)/3'
_refine_ls_weighting_scheme calc
_refine_ls_wR_factor_gt 0.2323
_refine_ls_wR_factor_ref 0.2401
_reflns_number_gt 3001
_reflns_number_total 3513
_reflns_threshold_expression >2sigma(I)
_cod_data_source_file c2cc30862b.txt
_cod_data_source_block e:\phdx-r~1\brml82\work\comple~1\brml82
_cod_original_sg_symbol_H-M 'P 21/n'
_cod_database_code 7107650

loop_
_symmetry_equiv_pos_as_xyz
'x, y, z'
'-x+1/2, y+1/2, -z+1/2'
'-x, -y, -z'
'x-1/2, -y-1/2, z-1/2'

loop_
_atom_site_label
_atom_site_type_symbol
_atom_site_fract_x
_atom_site_fract_y
_atom_site_fract_z
_atom_site_U_iso_or_equiv
_atom_site_adp_type
_atom_site_occupancy
_atom_site_symmetry_multiplicity
_atom_site_calc_flag
_atom_site_refinement_flags
Br1 Br 0.03569(7) 0.86279(10) 0.09710(4) 0.0401(2) Uani 1 1 d .
C1 C 0.2511(6) 1.3084(8) 0.0750(3) 0.0270(10) Uani 1 1 d .
Cu2 Cu 0.11209(9) 1.13909(14) 0.03158(6) 0.0439(3) Uani 1 1 d .
C6 C 0.4615(5) 1.0210(7) 0.2006(3) 0.0238(9) Uani 1 1 d .
C5 C 0.3331(6) 1.1347(8) 0.2030(4) 0.0285(10) Uani 1 1 d .
H5A H 0.2525 1.0579 0.1864 0.034 Uiso 1 1 calc R
H5B H 0.3268 1.1760 0.2604 0.034 Uiso 1 1 calc R
C8 C 0.5000(6) 0.9040(8) 0.2677(4) 0.0306(11) Uani 1 1 d .
H8 H 0.4475 0.9000 0.3134 0.037 Uiso 1 1 calc R
N5 N 0.2871(5) 1.4735(7) 0.0434(3) 0.0311(10) Uani 1 1 d .
C10 C 0.6156(7) 0.7940(9) 0.2669(4) 0.0382(13) Uani 1 1 d .
H10 H 0.6397 0.7130 0.3115 0.046 Uiso 1 1 calc R
N6 N 0.3303(5) 1.2938(7) 0.1484(3) 0.0264(9) Uani 1 1 d .
C9 C 0.6575(7) 0.9176(10) 0.1349(4) 0.0390(14) Uani 1 1 d .
H9 H 0.7109 0.9219 0.0897 0.047 Uiso 1 1 calc R
C11 C 0.6957(7) 0.8024(10) 0.2010(5) 0.0413(15) Uani 1 1 d .
H11 H 0.7755 0.7300 0.2014 0.050 Uiso 1 1 calc R
C7 C 0.5414(6) 1.0273(8) 0.1342(4) 0.0310(11) Uani 1 1 d .
H7 H 0.5168 1.1058 0.0887 0.037 Uiso 1 1 calc R
C2 C 0.3851(7) 1.5558(9) 0.0970(4) 0.0380(13) Uani 1 1 d .
H2 H 0.4256 1.6709 0.0893 0.046 Uiso 1 1 calc R
C4 C 0.2278(8) 1.5475(11) -0.0352(4) 0.0443(16) Uani 1 1 d .
H4A H 0.2138 1.6786 -0.0295 0.066 Uiso 1 1 calc R
H4B H 0.1400 1.4884 -0.0513 0.066 Uiso 1 1 calc R
H4C H 0.2895 1.5254 -0.0776 0.066 Uiso 1 1 calc R
C3 C 0.4139(6) 1.4442(9) 0.1628(4) 0.0346(12) Uani 1 1 d .
H3 H 0.4784 1.4650 0.2093 0.041 Uiso 1 1 calc R

loop_
_atom_site_aniso_label
_atom_site_aniso_U_11
_atom_site_aniso_U_22
_atom_site_aniso_U_33
_atom_site_aniso_U_23
_atom_site_aniso_U_13
_atom_site_aniso_U_12
Br1 0.0389(4) 0.0509(4) 0.0284(3) 0.0078(2) -0.0072(2) -0.0104(3)
C1 0.026(2) 0.030(2) 0.025(2) -0.004(2) 0.0028(18) 0.0019(19)
Cu2 0.0361(5) 0.0580(6) 0.0373(5) -0.0089(4) 0.0024(3) 0.0017(4)
C6 0.026(2) 0.021(2) 0.023(2) -0.0050(17) 0.0019(17) -0.0047(17)
C5 0.023(2) 0.035(3) 0.027(2) 0.001(2) 0.0037(19) -0.0010(19)
C8 0.034(3) 0.028(3) 0.029(3) 0.002(2) 0.000(2) -0.007(2)
N5 0.035(2) 0.029(2) 0.029(2) -0.0002(18) 0.0048(19) 0.0035(19)
C10 0.040(3) 0.028(3) 0.044(3) -0.003(2) -0.007(3) -0.001(2)
N6 0.027(2) 0.027(2) 0.025(2) -0.0037(17) 0.0031(16) 0.0015(17)
C9 0.038(3) 0.037(3) 0.043(3) -0.010(3) 0.011(3) 0.002(3)
C11 0.038(3) 0.034(3) 0.051(4) -0.013(3) -0.002(3) 0.008(3)
C7 0.034(3) 0.029(3) 0.031(3) -0.003(2) 0.008(2) -0.002(2)
C2 0.047(3) 0.025(3) 0.042(3) -0.004(2) 0.004(3) -0.002(2)
C4 0.056(4) 0.043(4) 0.034(3) 0.009(3) 0.004(3) 0.010(3)
C3 0.033(3) 0.032(3) 0.038(3) -0.010(2) 0.000(2) -0.003(2)

loop_
_atom_type_symbol
_atom_type_description
_atom_type_scat_dispersion_real
_atom_type_scat_dispersion_imag
_atom_type_scat_source
C C 0.0033 0.0016 'International Tables Vol C Tables 4.2.6.8 and 6.1.1.4'
H H 0.0000 0.0000 'International Tables Vol C Tables 4.2.6.8 and 6.1.1.4'
N N 0.0061 0.0033 'International Tables Vol C Tables 4.2.6.8 and 6.1.1.4'
Cu Cu 0.3201 1.2651 'International Tables Vol C Tables 4.2.6.8 and 6.1.1.4'
Br Br -0.2901 2.4595 'International Tables Vol C Tables 4.2.6.8 and 6.1.1.4'

loop_
_geom_angle_atom_site_label_1
_geom_angle_atom_site_label_2
_geom_angle_atom_site_label_3
_geom_angle
_geom_angle_site_symmetry_1
_geom_angle_site_symmetry_3
Cu2 Br1 Cu2 79.25(4) 3_575 .
N6 C1 N5 104.5(5) . .
N6 C1 Cu2 126.2(4) . .
N5 C1 Cu2 129.2(4) . .
C1 Cu2 Br1 131.31(18) . 3_575
C1 Cu2 Br1 127.94(18) . .
Br1 Cu2 Br1 100.75(4) 3_575 .
C7 C6 C8 119.2(5) . .
C7 C6 C5 122.5(5) . .
C8 C6 C5 118.3(5) . .
N6 C5 C6 112.8(4) . .
N6 C5 H5A 109.0 . .
C6 C5 H5A 109.0 . .
N6 C5 H5B 109.0 . .
C6 C5 H5B 109.0 . .
H5A C5 H5B 107.8 . .
C10 C8 C6 120.0(6) . .
C10 C8 H8 120.0 . .
C6 C8 H8 120.0 . .
C2 N5 C1 110.1(5) . .
C2 N5 C4 125.8(6) . .
C1 N5 C4 124.1(6) . .
C11 C10 C8 120.5(6) . .
C11 C10 H10 119.8 . .
C8 C10 H10 119.8 . .
C1 N6 C3 111.2(5) . .
C1 N6 C5 124.5(5) . .
C3 N6 C5 124.2(5) . .
C11 C9 C7 121.0(6) . .
C11 C9 H9 119.5 . .
C7 C9 H9 119.5 . .
C9 C11 C10 119.4(6) . .
C9 C11 H11 120.3 . .
C10 C11 H11 120.3 . .
C9 C7 C6 119.9(6) . .
C9 C7 H7 120.1 . .
C6 C7 H7 120.1 . .
C3 C2 N5 108.1(6) . .
C3 C2 H2 126.0 . .
N5 C2 H2 126.0 . .
N5 C4 H4A 109.5 . .
N5 C4 H4B 109.5 . .
H4A C4 H4B 109.5 . .
N5 C4 H4C 109.5 . .
H4A C4 H4C 109.5 . .
H4B C4 H4C 109.5 . .
C2 C3 N6 106.2(6) . .
C2 C3 H3 126.9 . .
N6 C3 H3 126.9 . .

loop_
_geom_bond_atom_site_label_1
_geom_bond_atom_site_label_2
_geom_bond_distance
_geom_bond_site_symmetry_2
Br1 Cu2 2.4249(11) 3_575
Br1 Cu2 2.4506(13) .
C1 N6 1.363(7) .
C1 N5 1.380(8) .
C1 Cu2 1.932(6) .
Cu2 Br1 2.4249(11) 3_575
C6 C7 1.403(7) .
C6 C8 1.411(8) .
C6 C5 1.522(8) .
C5 N6 1.468(7) .
C5 H5A 0.9900 .
C5 H5B 0.9900 .
C8 C10 1.399(9) .
C8 H8 0.9500 .
N5 C2 1.374(9) .
N5 C4 1.456(8) .
C10 C11 1.398(11) .
C10 H10 0.9500 .
N6 C3 1.386(8) .
C9 C11 1.390(11) .
C9 C7 1.400(9) .
C9 H9 0.9500 .
C11 H11 0.9500 .
C7 H7 0.9500 .
C2 C3 1.356(10) .
C2 H2 0.9500 .
C4 H4A 0.9800 .
C4 H4B 0.9800 .
C4 H4C 0.9800 .
C3 H3 0.9500 .

loop_
_geom_torsion_atom_site_label_1
_geom_torsion_atom_site_label_2
_geom_torsion_atom_site_label_3
_geom_torsion_atom_site_label_4
_geom_torsion
_geom_torsion_site_symmetry_1
_geom_torsion_site_symmetry_4
N6 C1 Cu2 Br1 -178.8(4) . 3_575
N5 C1 Cu2 Br1 6.0(6) . 3_575
N6 C1 Cu2 Br1 2.2(6) . .
N5 C1 Cu2 Br1 -173.0(4) . .
Cu2 Br1 Cu2 C1 179.2(2) 3_575 .
Cu2 Br1 Cu2 Br1 0.0 3_575 3_575
C7 C6 C5 N6 -21.7(7) . .
C8 C6 C5 N6 159.0(5) . .
C7 C6 C8 C10 -1.0(8) . .
C5 C6 C8 C10 178.4(5) . .
N6 C1 N5 C2 -0.3(6) . .
Cu2 C1 N5 C2 175.8(5) . .
N6 C1 N5 C4 -179.8(6) . .
Cu2 C1 N5 C4 -3.8(9) . .
C6 C8 C10 C11 1.7(9) . .
N5 C1 N6 C3 -0.2(6) . .
Cu2 C1 N6 C3 -176.4(4) . .
N5 C1 N6 C5 -176.7(5) . .
Cu2 C1 N6 C5 7.2(8) . .
C6 C5 N6 C1 105.7(6) . .
C6 C5 N6 C3 -70.4(7) . .
C7 C9 C11 C10 1.1(10) . .
C8 C10 C11 C9 -1.8(10) . .
C11 C9 C7 C6 -0.3(10) . .
C8 C6 C7 C9 0.3(8) . .
C5 C6 C7 C9 -179.1(5) . .
C1 N5 C2 C3 0.6(7) . .
C4 N5 C2 C3 -179.8(6) . .
N5 C2 C3 N6 -0.7(7) . .
C1 N6 C3 C2 0.6(7) . .
C5 N6 C3 C2 177.1(5) . .
